data_7152369
loop_
_publ_author_name
'Harding, Sarah L.'
'Savage, G. Paul'

_publ_section_title
;
 Facial selectivity induced by N-aryl atropisomerism in benzonitrile oxide
 cycloadditions with 4-methylene-2-oxazolidinones.
;
_journal_issue 24
_journal_name_full 'Organic &amp; biomolecular chemistry'
_journal_page_first 4759
_journal_page_last 4766
_journal_paper_doi 10.1039/c2ob25271f
_journal_volume 10
_journal_year 2012
_chemical_formula_moiety 'C19 H16 Cl2 N2 O3'
_chemical_formula_sum 'C19 H16 Cl2 N2 O3'
_chemical_formula_weight 391.24
_chemical_name_systematic
;
?
;
_space_group_IT_number 15
_symmetry_cell_setting monoclinic
_symmetry_space_group_name_Hall '-C 2yc'
_symmetry_space_group_name_H-M 'C 1 2/c 1'
_atom_sites_solution_hydrogens geom
_atom_sites_solution_primary direct
_atom_sites_solution_secondary difmap
_audit_creation_method SHELXL-97
_cell_angle_alpha 90.00
_cell_angle_beta 110.902(4)
_cell_angle_gamma 90.00
_cell_formula_units_Z 8
_cell_length_a 29.5615(10)
_cell_length_b 12.2972(3)
_cell_length_c 10.5852(4)
_cell_measurement_reflns_used 7150
_cell_measurement_temperature 123(2)
_cell_measurement_theta_max 32.3817
_cell_measurement_theta_min 2.0553
_cell_volume 3594.7(2)
_computing_cell_refinement
;
CrysAlisPro, Agilent Technologies,
Version 1.171.35.15 (release 03-08-2011 CrysAlis171 .NET)
(compiled Aug 3 2011,13:03:54)
;
_computing_data_collection
;
CrysAlisPro, Agilent Technologies,
Version 1.171.35.15 (release 03-08-2011 CrysAlis171 .NET)
(compiled Aug 3 2011,13:03:54)
;
_computing_data_reduction
;
CrysAlisPro, Agilent Technologies,
Version 1.171.35.15 (release 03-08-2011 CrysAlis171 .NET)
(compiled Aug 3 2011,13:03:54)
;
_computing_molecular_graphics X-SEED
_computing_publication_material CIFTAB
_computing_structure_refinement 'SHELXL-97 (Sheldrick, 1997)'
_computing_structure_solution 'SHELXS-97 (Sheldrick, 1990)'
_diffrn_ambient_temperature 123(2)
_diffrn_detector_area_resol_mean 10.3389
_diffrn_measured_fraction_theta_full 0.998
_diffrn_measured_fraction_theta_max 0.914
_diffrn_measurement_device_type 'Xcalibur, Ruby, Gemini ultra'
_diffrn_measurement_method '\w scans'
_diffrn_radiation_monochromator graphite
_diffrn_radiation_source 'Enhance (Mo) X-ray Source'
_diffrn_radiation_type 'Mo K\a'
_diffrn_radiation_wavelength 0.71073
_diffrn_reflns_av_R_equivalents 0.0229
_diffrn_reflns_av_sigmaI/netI 0.0230
_diffrn_reflns_limit_h_max 42
_diffrn_reflns_limit_h_min -42
_diffrn_reflns_limit_k_max 18
_diffrn_reflns_limit_k_min -18
_diffrn_reflns_limit_l_max 14
_diffrn_reflns_limit_l_min -15
_diffrn_reflns_number 22558
_diffrn_reflns_theta_full 27.50
_diffrn_reflns_theta_max 32.45
_diffrn_reflns_theta_min 2.54
_diffrn_standards_number 0
_exptl_absorpt_coefficient_mu 0.383
_exptl_absorpt_correction_T_max 1.00000
_exptl_absorpt_correction_T_min 0.88908
_exptl_absorpt_correction_type multi-scan
_exptl_absorpt_process_details
;
CrysAlisPro, Agilent Technologies,
Version 1.171.35.15 (release 03-08-2011 CrysAlis171 .NET)
(compiled Aug 3 2011,13:03:54)
Empirical absorption correction using spherical harmonics,
implemented in SCALE3 ABSPACK scaling algorithm.
;
_exptl_crystal_colour colourless
_exptl_crystal_density_diffrn 1.446
_exptl_crystal_density_method 'not measured'
_exptl_crystal_description block
_exptl_crystal_F_000 1616
_exptl_crystal_size_max 0.25
_exptl_crystal_size_mid 0.25
_exptl_crystal_size_min 0.25
_refine_diff_density_max 0.470
_refine_diff_density_min -0.663
_refine_diff_density_rms 0.051
_refine_ls_extinction_method none
_refine_ls_goodness_of_fit_ref 1.027
_refine_ls_hydrogen_treatment constr
_refine_ls_matrix_type full
_refine_ls_number_parameters 237
_refine_ls_number_reflns 5930
_refine_ls_number_restraints 0
_refine_ls_restrained_S_all 1.027
_refine_ls_R_factor_all 0.0515
_refine_ls_R_factor_gt 0.0385
_refine_ls_shift/su_max 0.000
_refine_ls_shift/su_mean 0.000
_refine_ls_structure_factor_coef Fsqd
_refine_ls_weighting_details 'calc w=1/[\s^2^(Fo^2^)+(0.0394P)^2^+3.4062P] where P=(Fo^2^+2Fc^2^)/3'
_refine_ls_weighting_scheme calc
_refine_ls_wR_factor_gt 0.0915
_refine_ls_wR_factor_ref 0.1002
_reflns_number_gt 4826
_reflns_number_total 5930
_reflns_threshold_expression >2sigma(I)
_cod_data_source_file c2ob25271f.txt
_cod_data_source_block mx113_11
_cod_original_sg_symbol_H-M 'C 2/c'
_cod_database_code 7152369

loop_
_symmetry_equiv_pos_as_xyz
'x, y, z'
'-x, y, -z+1/2'
'x+1/2, y+1/2, z'
'-x+1/2, y+1/2, -z+1/2'
'-x, -y, -z'
'x, -y, z-1/2'
'-x+1/2, -y+1/2, -z'
'x+1/2, -y+1/2, z-1/2'

loop_
_atom_site_label
_atom_site_type_symbol
_atom_site_fract_x
_atom_site_fract_y
_atom_site_fract_z
_atom_site_U_iso_or_equiv
_atom_site_adp_type
_atom_site_occupancy
_atom_site_symmetry_multiplicity
_atom_site_calc_flag
_atom_site_refinement_flags
Cl1 Cl 0.054940(15) -0.24596(4) -0.09773(5) 0.05821(15) Uani 1 1 d .
Cl2 Cl -0.014870(13) -0.15899(4) 0.04625(5) 0.04841(12) Uani 1 1 d .
O1 O 0.20484(3) 0.13776(7) 0.35821(8) 0.02130(16) Uani 1 1 d .
O2 O 0.26943(3) -0.06227(7) 0.36397(8) 0.01994(16) Uani 1 1 d .
O3 O 0.21634(3) -0.19677(7) 0.35176(8) 0.02333(17) Uani 1 1 d .
N1 N 0.16985(4) 0.22046(8) 0.29823(10) 0.02178(19) Uani 1 1 d .
N2 N 0.19202(3) -0.03199(7) 0.24422(9) 0.01805(17) Uani 1 1 d .
C1 C 0.16170(4) 0.22342(9) 0.17068(11) 0.0187(2) Uani 1 1 d .
C2 C 0.19142(4) 0.14396(9) 0.12576(11) 0.01773(19) Uani 1 1 d .
H2A H 0.2167 0.1813 0.1007 0.021 Uiso 1 1 calc R
H2B H 0.1709 0.0997 0.0484 0.021 Uiso 1 1 calc R
C3 C 0.21352(4) 0.07500(8) 0.25236(10) 0.01669(18) Uani 1 1 d .
C4 C 0.26776(4) 0.04293(9) 0.29541(11) 0.01825(19) Uani 1 1 d .
C5 C 0.22487(4) -0.10583(9) 0.32250(10) 0.01815(19) Uani 1 1 d .
C6 C 0.12714(4) 0.30041(9) 0.08020(12) 0.0210(2) Uani 1 1 d .
C7 C 0.09874(4) 0.36852(10) 0.12769(14) 0.0268(2) Uani 1 1 d .
H7 H 0.1013 0.3649 0.2196 0.032 Uiso 1 1 calc R
C8 C 0.06691(5) 0.44132(11) 0.04015(16) 0.0340(3) Uani 1 1 d .
H8 H 0.0477 0.4876 0.0725 0.041 Uiso 1 1 calc R
C9 C 0.06294(5) 0.44705(12) -0.09450(16) 0.0374(3) Uani 1 1 d .
H9 H 0.0412 0.4973 -0.1538 0.045 Uiso 1 1 calc R
C10 C 0.09072(5) 0.37948(12) -0.14220(15) 0.0353(3) Uani 1 1 d .
H10 H 0.0878 0.3830 -0.2345 0.042 Uiso 1 1 calc R
C11 C 0.12298(5) 0.30639(10) -0.05521(13) 0.0267(2) Uani 1 1 d .
H11 H 0.1422 0.2605 -0.0881 0.032 Uiso 1 1 calc R
C12 C 0.30281(4) 0.11910(10) 0.39485(12) 0.0251(2) Uani 1 1 d .
H12A H 0.3354 0.0878 0.4248 0.038 Uiso 1 1 calc R
H12B H 0.2929 0.1295 0.4731 0.038 Uiso 1 1 calc R
H12C H 0.3028 0.1894 0.3512 0.038 Uiso 1 1 calc R
C13 C 0.28182(4) 0.02019(10) 0.17312(11) 0.0233(2) Uani 1 1 d .
H13A H 0.2573 -0.0266 0.1095 0.035 Uiso 1 1 calc R
H13B H 0.3133 -0.0164 0.2024 0.035 Uiso 1 1 calc R
H13C H 0.2839 0.0889 0.1286 0.035 Uiso 1 1 calc R
C14 C 0.14160(4) -0.05659(9) 0.19276(11) 0.01885(19) Uani 1 1 d .
C15 C 0.12421(4) -0.12751(9) 0.08408(12) 0.0226(2) Uani 1 1 d .
H15 H 0.1452 -0.1548 0.0415 0.027 Uiso 1 1 calc R
C16 C 0.07578(5) -0.15824(10) 0.03805(13) 0.0273(2) Uani 1 1 d .
C17 C 0.04493(5) -0.11819(11) 0.09949(15) 0.0298(3) Uani 1 1 d .
C18 C 0.06241(5) -0.04506(12) 0.20557(16) 0.0355(3) Uani 1 1 d .
H18 H 0.0411 -0.0158 0.2461 0.043 Uiso 1 1 calc R
C19 C 0.11069(5) -0.01429(11) 0.25303(14) 0.0285(3) Uani 1 1 d .
H19 H 0.1225 0.0354 0.3262 0.034 Uiso 1 1 calc R

loop_
_atom_site_aniso_label
_atom_site_aniso_U_11
_atom_site_aniso_U_22
_atom_site_aniso_U_33
_atom_site_aniso_U_23
_atom_site_aniso_U_13
_atom_site_aniso_U_12
Cl1 0.0365(2) 0.0720(3) 0.0616(3) -0.0432(2) 0.01196(19) -0.01872(19)
Cl2 0.02270(16) 0.0522(2) 0.0697(3) -0.0133(2) 0.01563(17) -0.01432(15)
O1 0.0258(4) 0.0222(4) 0.0163(3) -0.0007(3) 0.0080(3) 0.0041(3)
O2 0.0195(4) 0.0214(4) 0.0175(3) 0.0031(3) 0.0049(3) 0.0019(3)
O3 0.0295(4) 0.0185(4) 0.0227(4) 0.0029(3) 0.0101(3) 0.0017(3)
N1 0.0211(4) 0.0206(4) 0.0239(5) -0.0003(4) 0.0083(4) 0.0028(4)
N2 0.0171(4) 0.0170(4) 0.0195(4) 0.0018(3) 0.0058(3) -0.0005(3)
C1 0.0169(5) 0.0177(4) 0.0216(5) -0.0005(4) 0.0071(4) -0.0014(4)
C2 0.0186(5) 0.0186(4) 0.0159(4) 0.0014(4) 0.0061(4) 0.0005(4)
C3 0.0182(5) 0.0174(4) 0.0150(4) -0.0004(3) 0.0067(4) -0.0011(4)
C4 0.0174(5) 0.0215(5) 0.0155(4) 0.0018(4) 0.0054(4) 0.0001(4)
C5 0.0215(5) 0.0197(5) 0.0142(4) -0.0004(4) 0.0075(4) 0.0020(4)
C6 0.0164(5) 0.0186(5) 0.0258(5) 0.0004(4) 0.0047(4) -0.0012(4)
C7 0.0200(5) 0.0263(5) 0.0315(6) -0.0045(5) 0.0058(5) 0.0016(4)
C8 0.0222(6) 0.0296(6) 0.0429(8) -0.0060(6) 0.0027(5) 0.0069(5)
C9 0.0276(6) 0.0314(7) 0.0403(7) 0.0032(6) -0.0037(6) 0.0088(5)
C10 0.0340(7) 0.0355(7) 0.0296(6) 0.0075(5) 0.0032(5) 0.0076(6)
C11 0.0254(6) 0.0269(6) 0.0259(6) 0.0041(5) 0.0068(5) 0.0044(5)
C12 0.0226(5) 0.0298(6) 0.0192(5) 0.0010(4) 0.0030(4) -0.0061(4)
C13 0.0206(5) 0.0327(6) 0.0184(5) 0.0021(4) 0.0093(4) 0.0030(4)
C14 0.0181(5) 0.0188(4) 0.0197(5) 0.0021(4) 0.0069(4) -0.0012(4)
C15 0.0213(5) 0.0222(5) 0.0238(5) -0.0017(4) 0.0074(4) 0.0000(4)
C16 0.0244(6) 0.0251(5) 0.0289(6) -0.0051(5) 0.0052(5) -0.0043(4)
C17 0.0196(5) 0.0300(6) 0.0395(7) -0.0023(5) 0.0103(5) -0.0065(5)
C18 0.0260(6) 0.0398(7) 0.0477(8) -0.0121(6) 0.0220(6) -0.0078(5)
C19 0.0257(6) 0.0326(6) 0.0319(6) -0.0086(5) 0.0161(5) -0.0074(5)

loop_
_atom_type_symbol
_atom_type_description
_atom_type_scat_dispersion_real
_atom_type_scat_dispersion_imag
_atom_type_scat_source
C C 0.0033 0.0016 'International Tables Vol C Tables 4.2.6.8 and 6.1.1.4'
H H 0.0000 0.0000 'International Tables Vol C Tables 4.2.6.8 and 6.1.1.4'
Cl Cl 0.1484 0.1585 'International Tables Vol C Tables 4.2.6.8 and 6.1.1.4'
N N 0.0061 0.0033 'International Tables Vol C Tables 4.2.6.8 and 6.1.1.4'
O O 0.0106 0.0060 'International Tables Vol C Tables 4.2.6.8 and 6.1.1.4'

loop_
_geom_angle_atom_site_label_1
_geom_angle_atom_site_label_2
_geom_angle_atom_site_label_3
_geom_angle
N1 O1 C3 109.50(8)
C5 O2 C4 109.40(8)
C1 N1 O1 108.78(9)
C5 N2 C14 120.60(9)
C5 N2 C3 111.34(9)
C14 N2 C3 126.29(9)
N1 C1 C6 121.97(10)
N1 C1 C2 113.78(10)
C6 C1 C2 124.23(10)
C1 C2 C3 101.52(8)
N2 C3 O1 109.42(8)
N2 C3 C2 114.31(9)
O1 C3 C2 104.12(8)
N2 C3 C4 99.89(8)
O1 C3 C4 110.83(8)
C2 C3 C4 118.27(9)
O2 C4 C12 107.87(9)
O2 C4 C13 106.63(9)
C12 C4 C13 112.30(9)
O2 C4 C3 102.53(8)
C12 C4 C3 115.26(9)
C13 C4 C3 111.36(9)
O3 C5 O2 123.68(10)
O3 C5 N2 126.81(11)
O2 C5 N2 109.52(9)
C11 C6 C7 119.50(11)
C11 C6 C1 119.30(10)
C7 C6 C1 121.19(11)
C8 C7 C6 119.81(13)
C7 C8 C9 120.46(13)
C10 C9 C8 119.98(13)
C9 C10 C11 120.12(14)
C10 C11 C6 120.12(12)
C15 C14 C19 120.41(11)
C15 C14 N2 118.55(10)
C19 C14 N2 120.98(10)
C14 C15 C16 119.47(11)
C17 C16 C15 120.46(11)
C17 C16 Cl1 120.92(10)
C15 C16 Cl1 118.61(10)
C16 C17 C18 119.53(11)
C16 C17 Cl2 120.80(10)
C18 C17 Cl2 119.67(10)
C19 C18 C17 120.57(12)
C18 C19 C14 119.51(12)

loop_
_geom_bond_atom_site_label_1
_geom_bond_atom_site_label_2
_geom_bond_distance
Cl1 C16 1.7255(13)
Cl2 C17 1.7272(13)
O1 N1 1.4278(12)
O1 C3 1.4568(13)
O2 C5 1.3426(14)
O2 C4 1.4754(13)
O3 C5 1.2107(13)
N1 C1 1.2846(15)
N2 C5 1.3711(14)
N2 C14 1.4248(14)
N2 C3 1.4503(13)
C1 C6 1.4693(15)
C1 C2 1.5004(15)
C2 C3 1.5222(15)
C3 C4 1.5531(15)
C4 C12 1.5102(16)
C4 C13 1.5202(15)
C6 C11 1.3960(17)
C6 C7 1.4002(17)
C7 C8 1.3868(18)
C8 C9 1.390(2)
C9 C10 1.384(2)
C10 C11 1.3923(18)
C14 C15 1.3879(16)
C14 C19 1.3888(16)
C15 C16 1.3902(17)
C16 C17 1.3858(19)
C17 C18 1.387(2)
C18 C19 1.3860(18)
